data_9016092
loop_
_publ_author_name
'Kampf, A. R.'
'Mills, S. J.'
'Housley, R. M.'
'Favreau, G.'
'Boulliard, J. C.'
'Bourgoin, V.'

_publ_section_title
;
 Angarfite, NaFe3+5(PO4)4(OH)4*4H2O, a new mineral species from the
 Angarf-Sud pegmatite, Morocco: description and crystal structure
;
_journal_name_full 'The Canadian Mineralogist'
_journal_page_first 781
_journal_page_last 791
_journal_paper_doi 10.3749/canmin.50.4.781
_journal_volume 50
_journal_year 2012
_chemical_compound_source 'Angarf-Sud pegmatite, Morocco'
_chemical_formula_sum 'Fe3.797 H12 Mg1.203 Na0.365 O24 P4'
_chemical_name_mineral Angarfite
_space_group_IT_number 20
_symmetry_space_group_name_Hall 'C 2c 2'
_symmetry_space_group_name_H-M 'C 2 2 21'
_cell_angle_alpha 90
_cell_angle_beta 90
_cell_angle_gamma 90
_cell_formula_units_Z 4
_cell_length_a 12.7997
_cell_length_b 17.9081
_cell_length_c 8.2112
_cell_volume 1882.157
_database_code_amcsd 0019585
_exptl_crystal_density_diffrn 2.716
_cod_original_formula_sum 'Na.365 (Fe3.797 Mg1.203) P4 O24 H12'
_cod_database_code 9016092

loop_
_space_group_symop_operation_xyz
x,y,z
1/2+x,1/2+y,z
-x,y,1/2-z
1/2-x,1/2+y,1/2-z
x,-y,-z
1/2+x,1/2-y,-z
-x,-y,1/2+z
1/2-x,1/2-y,1/2+z

loop_
_atom_site_aniso_label
_atom_site_aniso_U_11
_atom_site_aniso_U_22
_atom_site_aniso_U_33
_atom_site_aniso_U_12
_atom_site_aniso_U_13
_atom_site_aniso_U_23
Na 0.11400 0.01700 0.13500 0.00000 0.00000 0.01200
Fe1 0.00890 0.00800 0.01000 0.00000 0.00000 0.00020
Mg1 0.00890 0.00800 0.01000 0.00000 0.00000 0.00020
Fe2 0.01140 0.01220 0.00890 0.00350 0.00110 0.00018
Mg2 0.01140 0.01220 0.00890 0.00350 0.00110 0.00018
Fe3 0.01070 0.01610 0.01050 0.00240 -0.00040 0.00245
Mg3 0.01070 0.01610 0.01050 0.00240 -0.00040 0.00245
P1 0.00970 0.00920 0.01190 -0.00120 0.00060 -0.00110
P2 0.01090 0.01080 0.01090 -0.00160 0.00030 -0.00030
O1 0.01620 0.01720 0.01890 0.00080 -0.00530 -0.00350
O2 0.01320 0.00910 0.02200 -0.00140 -0.00100 0.00010
O3 0.01700 0.01880 0.01690 0.00040 0.00410 -0.00160
O4 0.01250 0.01390 0.01360 0.00340 -0.00010 0.00060
O5 0.02130 0.01390 0.02170 -0.00610 0.00260 0.00080
O6 0.01550 0.02890 0.02810 0.00480 -0.00050 0.00000
O7 0.01530 0.01450 0.01240 -0.00250 -0.00100 -0.00160
O8 0.01660 0.01560 0.01210 -0.00100 0.00220 0.00140
O-h1 0.01600 0.01500 0.01960 0.00000 0.00410 0.00000
O-h2 0.01800 0.02050 0.02100 0.00000 -0.00110 0.00000
O-h3 0.02900 0.01980 0.01870 -0.00090 0.00120 -0.00250
OW1 0.02380 0.01580 0.01440 0.00180 0.00400 0.00320

loop_
_atom_site_label
_atom_site_fract_x
_atom_site_fract_y
_atom_site_fract_z
_atom_site_occupancy
_atom_site_U_iso_or_equiv
_atom_site_type_symbol
_atom_site_attached_hydrogens
Na 0.47760 0.00000 0.00000 0.36500 0.08900 Na 0
Fe1 0.11879 0.00000 0.00000 0.96100 0.00900 Fe 0
Mg1 0.11879 0.00000 0.00000 0.03900 0.00900 Mg 0
Fe2 0.13261 0.74543 0.81131 0.65600 0.01080 Fe 0
Mg2 0.13261 0.74543 0.81131 0.34400 0.01080 Mg 0
Fe3 0.12964 0.75536 0.20026 0.76200 0.01240 Fe 0
Mg3 0.12964 0.75536 0.20026 0.23800 0.01240 Mg 0
P1 0.96324 0.84964 0.98805 1.00000 0.01030 P 0
P2 0.29583 0.14343 0.00075 1.00000 0.01080 P 0
O1 0.89390 0.82487 0.84880 1.00000 0.01750 O 0
O2 0.99750 0.93072 0.96190 1.00000 0.01480 O 0
O3 0.90340 0.84281 0.15030 1.00000 0.01750 O 0
O4 0.06196 0.79926 0.99850 1.00000 0.01330 O 0
O5 0.22146 0.07858 0.01800 1.00000 0.01900 O 0
O6 0.40855 0.11783 0.99940 1.00000 0.02420 O 0
O7 0.27770 0.19970 0.14260 1.00000 0.01410 O 0
O8 0.27120 0.18688 0.84040 1.00000 0.01480 O 0
O-h1 0.00000 0.69970 0.25000 1.00000 0.01680 O 0
H1 -0.00700 0.65800 0.18600 0.50000 0.02000 H 0
O-h2 0.00000 0.69000 0.75000 1.00000 0.02010 O 0
H2 -0.03600 0.67600 0.84000 0.50000 0.02400 H 0
O-h3 0.17020 0.68182 0.01280 1.00000 0.02250 O 0
H3 0.23700 0.66900 0.00200 1.00000 0.02700 H 0
OW1 0.12720 0.98473 0.24880 1.00000 0.01800 O 0
HW1A 0.10200 1.01600 0.31500 1.00000 0.02200 H 0
HW1B 0.11200 0.93810 0.26800 1.00000 0.02200 H 0
Wat2A 0.65480 0.03350 0.13600 0.50000 0.09200 O 2
Wat2B 0.60400 0.00760 0.21400 0.50000 0.17700 O 2

loop_
_cod_changelog_entry_id
_cod_changelog_entry_author
_cod_changelog_entry_date
_cod_changelog_entry_text
1
;cod-tools version 3.8.0
Id: cif_guess_AMCSD_atom_types 9574 2023-05-10 09:00:05Z saulius
;
2023-05-10T18:56:41+03:00
;Derived atom types and hydrogen counts
from atom names that follow the AMCSD naming convention
(Wat == water, O-H == hydroxyl).
;

loop_
_cod_related_entry_id
_cod_related_entry_database
_cod_related_entry_code
1 AMCSD 0019585
